data_4121442
loop_
_publ_author_name
'Albers, Antonia'
'Demeshko, Serhiy'
'Dechert, Sebastian'
'Saouma, Caroline T.'
'Mayer, James M.'
'Meyer, Franc'

_publ_section_title
;
 Fast Proton-Coupled Electron Transfer Observed for a High-Fidelity
 Structural and Functional [2Fe-2S] Rieske Model.
;
_journal_issue 10
_journal_name_full 'Journal of the American Chemical Society'
_journal_page_first 3946
_journal_page_last 3954
_journal_paper_doi 10.1021/ja412449v
_journal_volume 136
_journal_year 2014
_chemical_formula_moiety 'C33 H22 Fe2 N4 S4 2-, 2(C20 H30 Co +)'
_chemical_formula_sum 'C73 H82 Co2 Fe2 N4 S4'
_chemical_formula_weight 1373.23
_chemical_name_systematic
;
 ?
;
_space_group_IT_number 14
_symmetry_cell_setting monoclinic
_symmetry_space_group_name_Hall '-P 2ybc'
_symmetry_space_group_name_H-M 'P 1 21/c 1'
_atom_sites_solution_hydrogens geom
_atom_sites_solution_primary direct
_atom_sites_solution_secondary difmap
_audit_creation_method SHELXL-97
_cell_angle_alpha 90.00
_cell_angle_beta 107.135(2)
_cell_angle_gamma 90.00
_cell_formula_units_Z 4
_cell_length_a 20.2363(7)
_cell_length_b 14.4798(3)
_cell_length_c 23.1670(8)
_cell_measurement_reflns_used 67608
_cell_measurement_temperature 133(2)
_cell_measurement_theta_max 25.68
_cell_measurement_theta_min 1.68
_cell_volume 6487.0(4)
_computing_cell_refinement 'X-AREA (Stoe & Cie, 2002)'
_computing_data_collection 'X-AREA (Stoe & Cie, 2002)'
_computing_data_reduction 'X-AREA (Stoe & Cie, 2002)'
_computing_molecular_graphics 'DIAMOND (Brandenburg, 2001)'
_computing_publication_material 'SHELXL-97 (Sheldrick, 1997)'
_computing_structure_refinement 'SHELXL-97 (Sheldrick, 1997)'
_computing_structure_solution 'SHELXS-97 (Sheldrick, 1990)'
_diffrn_ambient_temperature 133(2)
_diffrn_measured_fraction_theta_full 0.993
_diffrn_measured_fraction_theta_max 0.993
_diffrn_measurement_device_type 'Stoe IPDS II'
_diffrn_measurement_method \w
_diffrn_radiation_monochromator graphite
_diffrn_radiation_source 'fine-focus sealed tube'
_diffrn_radiation_type MoK\a
_diffrn_radiation_wavelength 0.71073
_diffrn_reflns_av_R_equivalents 0.1047
_diffrn_reflns_av_sigmaI/netI 0.0771
_diffrn_reflns_limit_h_max 24
_diffrn_reflns_limit_h_min -24
_diffrn_reflns_limit_k_max 17
_diffrn_reflns_limit_k_min -17
_diffrn_reflns_limit_l_max 28
_diffrn_reflns_limit_l_min -24
_diffrn_reflns_number 67608
_diffrn_reflns_theta_full 25.68
_diffrn_reflns_theta_max 25.68
_diffrn_reflns_theta_min 1.68
_exptl_absorpt_coefficient_mu 1.116
_exptl_absorpt_correction_T_max 0.8275
_exptl_absorpt_correction_T_min 0.6504
_exptl_absorpt_correction_type numerical
_exptl_absorpt_process_details 'X-RED (Stoe & Cie, 2002)'
_exptl_crystal_colour black
_exptl_crystal_density_diffrn 1.406
_exptl_crystal_density_method 'not measured'
_exptl_crystal_description block
_exptl_crystal_F_000 2872
_exptl_crystal_size_max 0.33
_exptl_crystal_size_mid 0.11
_exptl_crystal_size_min 0.09
_refine_diff_density_max 0.483
_refine_diff_density_min -0.446
_refine_diff_density_rms 0.070
_refine_ls_extinction_method none
_refine_ls_goodness_of_fit_ref 1.050
_refine_ls_hydrogen_treatment constr
_refine_ls_matrix_type full
_refine_ls_number_parameters 1077
_refine_ls_number_reflns 12242
_refine_ls_number_restraints 1040
_refine_ls_restrained_S_all 1.022
_refine_ls_R_factor_all 0.1128
_refine_ls_R_factor_gt 0.0669
_refine_ls_shift/su_max 0.001
_refine_ls_shift/su_mean 0.000
_refine_ls_structure_factor_coef Fsqd
_refine_ls_weighting_details 'calc w=1/[\s^2^(Fo^2^)+(0.0774P)^2^+0.0000P] where P=(Fo^2^+2Fc^2^)/3'
_refine_ls_weighting_scheme calc
_refine_ls_wR_factor_gt 0.1397
_refine_ls_wR_factor_ref 0.1576
_reflns_number_gt 8136
_reflns_number_total 12242
_reflns_threshold_expression >2sigma(I)
_cod_data_source_file ja412449v_si_002.cif
_cod_data_source_block CoCp*2_5-ta20
_cod_depositor_comments
;
The following automatic conversions were performed:

'_symmetry_cell_setting' value 'Monoclinic' changed to 'monoclinic'
according to
/usr/data/users/saulius/crontab/automatic-downloads/current/ACS/lib/dictionaries/cif_core.dic
dictionary named 'cif_core.dic' version 2.4.2 from 2011-04-26.

Automatic conversion script
Id: cif_fix_values 2281 2013-09-26 08:29:07Z andrius 
;
_cod_original_cell_volume 6487.0(3)
_cod_original_sg_symbol_H-M 'P 21/c'
_cod_database_code 4121442

loop_
_symmetry_equiv_pos_as_xyz
'x, y, z'
'-x, y+1/2, -z+1/2'
'-x, -y, -z'
'x, -y-1/2, z-1/2'

loop_
_atom_site_label
_atom_site_type_symbol
_atom_site_fract_x
_atom_site_fract_y
_atom_site_fract_z
_atom_site_U_iso_or_equiv
_atom_site_adp_type
_atom_site_occupancy
_atom_site_symmetry_multiplicity
_atom_site_calc_flag
_atom_site_refinement_flags
_atom_site_disorder_assembly
_atom_site_disorder_group
Fe1 Fe 0.21447(4) 0.50118(5) 0.30103(3) 0.03952(18) Uani 1 1 d . A .
Fe2 Fe 0.29316(4) 0.36500(6) 0.36473(4) 0.0504(2) Uani 1 1 d . . .
N1 N 0.1768(2) 0.5404(3) 0.21534(19) 0.0396(9) Uani 1 1 d . . .
N2 N 0.1143(2) 0.6279(3) 0.13537(19) 0.0413(9) Uani 1 1 d . . .
N3 N 0.1759(2) 0.6122(3) 0.32957(18) 0.0409(9) Uani 1 1 d . . .
N4 N 0.1242(2) 0.7543(3) 0.3213(2) 0.0429(10) Uani 1 1 d . . .
S1 S 0.32755(7) 0.49139(11) 0.32942(7) 0.0564(4) Uani 1 1 d . A .
S2 S 0.17923(6) 0.37214(9) 0.33308(6) 0.0430(3) Uani 1 1 d . A .
C1 C 0.0887(2) 0.6557(3) 0.2308(2) 0.0387(11) Uani 1 1 d . . .
H1 H 0.0758 0.7176 0.2117 0.046 Uiso 1 1 calc R A .
C2 C 0.0200(2) 0.6067(4) 0.2267(2) 0.0408(11) Uani 1 1 d . A .
C3 C 0.0172(3) 0.5120(4) 0.2352(2) 0.0438(12) Uani 1 1 d . . .
H3 H 0.0586 0.4766 0.2458 0.053 Uiso 1 1 calc R A .
C4 C -0.0461(3) 0.4689(4) 0.2283(3) 0.0513(13) Uani 1 1 d . A .
H4 H -0.0481 0.4040 0.2333 0.062 Uiso 1 1 calc R . .
C5 C -0.1061(3) 0.5205(5) 0.2142(3) 0.0564(15) Uani 1 1 d . . .
H5 H -0.1493 0.4911 0.2098 0.068 Uiso 1 1 calc R A .
C6 C -0.1034(3) 0.6151(4) 0.2065(3) 0.0538(14) Uani 1 1 d . A .
H6 H -0.1446 0.6507 0.1969 0.065 Uiso 1 1 calc R . .
C7 C -0.0401(3) 0.6578(4) 0.2129(2) 0.0447(12) Uani 1 1 d . . .
H7 H -0.0383 0.7228 0.2078 0.054 Uiso 1 1 calc R A .
C8 C 0.1274(2) 0.6073(3) 0.1928(2) 0.0378(11) Uani 1 1 d . A .
C9 C 0.1986(2) 0.5179(3) 0.1653(2) 0.0398(11) Uani 1 1 d . A .
C10 C 0.2506(3) 0.4590(3) 0.1594(2) 0.0426(12) Uani 1 1 d . . .
H10 H 0.2777 0.4237 0.1925 0.051 Uiso 1 1 calc R A .
C11 C 0.2609(3) 0.4542(4) 0.1028(2) 0.0461(13) Uani 1 1 d . A .
H11 H 0.2967 0.4158 0.0973 0.055 Uiso 1 1 calc R . .
C12 C 0.2200(3) 0.5041(4) 0.0538(3) 0.0480(13) Uani 1 1 d . . .
H12 H 0.2272 0.4971 0.0153 0.058 Uiso 1 1 calc R A .
C13 C 0.1692(3) 0.5638(4) 0.0601(2) 0.0454(12) Uani 1 1 d . A .
H13 H 0.1421 0.5987 0.0268 0.055 Uiso 1 1 calc R . .
C14 C 0.1589(2) 0.5711(3) 0.1165(2) 0.0390(11) Uani 1 1 d . A .
C15 C 0.1305(2) 0.6748(3) 0.2952(2) 0.0377(11) Uani 1 1 d . A .
C16 C 0.2015(2) 0.6573(3) 0.3844(2) 0.0402(11) Uani 1 1 d . A .
C17 C 0.2507(3) 0.6293(4) 0.4371(2) 0.0468(12) Uani 1 1 d . . .
H17 H 0.2715 0.5700 0.4406 0.056 Uiso 1 1 calc R A .
C18 C 0.2676(3) 0.6914(4) 0.4841(3) 0.0528(14) Uani 1 1 d . A .
H18 H 0.3012 0.6747 0.5207 0.063 Uiso 1 1 calc R . .
C19 C 0.2368(3) 0.7784(4) 0.4793(3) 0.0572(15) Uani 1 1 d . . .
H19 H 0.2503 0.8194 0.5127 0.069 Uiso 1 1 calc R A .
C20 C 0.1872(3) 0.8069(4) 0.4273(3) 0.0527(14) Uani 1 1 d . A .
H20 H 0.1658 0.8658 0.4245 0.063 Uiso 1 1 calc R . .
C21 C 0.1702(3) 0.7442(3) 0.3789(3) 0.0430(12) Uani 1 1 d . A .
S3A S 0.3377(10) 0.2319(14) 0.3235(10) 0.053(3) Uani 0.46(5) 1 d PD A 1
S4A S 0.3340(9) 0.3426(19) 0.4638(9) 0.060(3) Uani 0.46(5) 1 d PD A 1
C22A C 0.3355(12) 0.143(2) 0.3769(13) 0.052(6) Uani 0.46(5) 1 d PDU A 1
C23A C 0.2881(14) 0.072(2) 0.3576(17) 0.080(9) Uani 0.46(5) 1 d PDU A 1
H23A H 0.2578 0.0721 0.3175 0.096 Uiso 0.46(5) 1 calc PR A 1
C24A C 0.2846(18) 0.001(2) 0.3967(19) 0.086(10) Uani 0.46(5) 1 d PDU A 1
H24A H 0.2504 -0.0460 0.3841 0.103 Uiso 0.46(5) 1 calc PR A 1
C25A C 0.3303(18) -0.002(2) 0.4528(17) 0.076(8) Uani 0.46(5) 1 d PDU A 1
H25A H 0.3298 -0.0532 0.4786 0.091 Uiso 0.46(5) 1 calc PR A 1
C26A C 0.3773(18) 0.068(2) 0.4726(14) 0.061(7) Uani 0.46(5) 1 d PDU A 1
H26A H 0.4077 0.0662 0.5126 0.073 Uiso 0.46(5) 1 calc PR A 1
C27A C 0.3811(11) 0.1420(17) 0.4352(12) 0.049(5) Uani 0.46(5) 1 d PDU A 1
C28A C 0.4349(9) 0.2148(18) 0.4592(13) 0.052(5) Uani 0.46(5) 1 d PDU A 1
C29A C 0.5043(9) 0.1879(17) 0.4671(13) 0.058(5) Uani 0.46(5) 1 d PDU A 1
H29A H 0.5145 0.1276 0.4560 0.070 Uiso 0.46(5) 1 calc PR A 1
C30A C 0.5578(10) 0.251(2) 0.4914(14) 0.075(6) Uani 0.46(5) 1 d PDU A 1
H30A H 0.6046 0.2321 0.4985 0.090 Uiso 0.46(5) 1 calc PR A 1
C31A C 0.5428(10) 0.340(2) 0.5050(16) 0.073(6) Uani 0.46(5) 1 d PDU A 1
H31A H 0.5792 0.3820 0.5219 0.088 Uiso 0.46(5) 1 calc PR A 1
C32A C 0.4740(10) 0.3677(19) 0.4940(13) 0.055(5) Uani 0.46(5) 1 d PDU A 1
H32A H 0.4640 0.4300 0.5013 0.066 Uiso 0.46(5) 1 calc PR A 1
C33A C 0.4196(9) 0.305(2) 0.4724(17) 0.049(5) Uani 0.46(5) 1 d PDU A 1
S3B S 0.3390(10) 0.2452(13) 0.3355(8) 0.066(3) Uani 0.54(5) 1 d PD A 2
S4B S 0.3318(7) 0.3655(12) 0.4717(7) 0.050(2) Uani 0.54(5) 1 d PD A 2
C22B C 0.3357(12) 0.1613(15) 0.3918(9) 0.052(4) Uani 0.54(5) 1 d PDU A 2
C23B C 0.2900(12) 0.0873(14) 0.3761(10) 0.061(4) Uani 0.54(5) 1 d PDU A 2
H23B H 0.2560 0.0866 0.3377 0.073 Uiso 0.54(5) 1 calc PR A 2
C24B C 0.2933(15) 0.0145(16) 0.4160(12) 0.069(5) Uani 0.54(5) 1 d PDU A 2
H24B H 0.2624 -0.0362 0.4045 0.083 Uiso 0.54(5) 1 calc PR A 2
C25B C 0.3406(18) 0.0159(15) 0.4710(12) 0.068(6) Uani 0.54(5) 1 d PDU A 2
H25B H 0.3439 -0.0349 0.4977 0.082 Uiso 0.54(5) 1 calc PR A 2
C26B C 0.3838(14) 0.0905(18) 0.4888(11) 0.060(5) Uani 0.54(5) 1 d PDU A 2
H26B H 0.4159 0.0914 0.5281 0.073 Uiso 0.54(5) 1 calc PR A 2
C27B C 0.3812(9) 0.1648(16) 0.4500(10) 0.053(4) Uani 0.54(5) 1 d PDU A 2
C28B C 0.4344(7) 0.2389(18) 0.4725(13) 0.060(5) Uani 0.54(5) 1 d PDU A 2
C29B C 0.5043(8) 0.211(2) 0.4870(13) 0.074(6) Uani 0.54(5) 1 d PDU A 2
H29B H 0.5161 0.1488 0.4810 0.089 Uiso 0.54(5) 1 calc PR A 2
C30B C 0.5561(9) 0.277(2) 0.5103(17) 0.095(7) Uani 0.54(5) 1 d PDU A 2
H30B H 0.6033 0.2603 0.5182 0.114 Uiso 0.54(5) 1 calc PR A 2
C31B C 0.5398(11) 0.367(2) 0.5221(15) 0.090(7) Uani 0.54(5) 1 d PDU A 2
H31B H 0.5754 0.4106 0.5386 0.109 Uiso 0.54(5) 1 calc PR A 2
C32B C 0.4708(10) 0.392(2) 0.5095(14) 0.075(6) Uani 0.54(5) 1 d PDU A 2
H32B H 0.4593 0.4530 0.5189 0.091 Uiso 0.54(5) 1 calc PR A 2
C33B C 0.4181(8) 0.3295(18) 0.4831(17) 0.059(6) Uani 0.54(5) 1 d PDU A 2
Co1 Co 0.08603(3) 0.20313(4) 0.04244(3) 0.03205(15) Uani 1 1 d . . .
C41 C 0.0189(2) 0.1134(3) 0.0639(2) 0.0335(10) Uani 1 1 d D . .
C42 C 0.0818(2) 0.0664(3) 0.0642(2) 0.0369(10) Uani 1 1 d D . .
C43 C 0.0905(2) 0.0758(3) 0.0055(2) 0.0338(10) Uani 1 1 d D . .
C44 C 0.0327(2) 0.1279(3) -0.0316(2) 0.0358(10) Uani 1 1 d D . .
C45 C -0.0112(2) 0.1503(3) 0.0053(2) 0.0344(10) Uani 1 1 d D . .
C46 C -0.0102(3) 0.1184(3) 0.1165(2) 0.0415(11) Uani 1 1 d D . .
H46A H 0.0215 0.0877 0.1515 0.062 Uiso 1 1 calc R . .
H46B H -0.0553 0.0876 0.1059 0.062 Uiso 1 1 calc R . .
H46C H -0.0157 0.1832 0.1263 0.062 Uiso 1 1 calc R . .
C47 C 0.1290(3) 0.0160(3) 0.1166(2) 0.0444(12) Uani 1 1 d D . .
H47A H 0.1109 0.0204 0.1514 0.067 Uiso 1 1 calc R . .
H47B H 0.1752 0.0436 0.1269 0.067 Uiso 1 1 calc R . .
H47C H 0.1317 -0.0491 0.1059 0.067 Uiso 1 1 calc R . .
C48 C 0.1495(3) 0.0376(4) -0.0143(3) 0.0445(12) Uani 1 1 d D . .
H48A H 0.1430 0.0536 -0.0568 0.067 Uiso 1 1 calc R . .
H48B H 0.1509 -0.0298 -0.0098 0.067 Uiso 1 1 calc R . .
H48C H 0.1932 0.0640 0.0107 0.067 Uiso 1 1 calc R . .
C49 C 0.0204(3) 0.1534(4) -0.0965(2) 0.0442(12) Uani 1 1 d D . .
H49A H 0.0585 0.1301 -0.1104 0.066 Uiso 1 1 calc R . .
H49B H 0.0179 0.2208 -0.1006 0.066 Uiso 1 1 calc R . .
H49C H -0.0232 0.1261 -0.1208 0.066 Uiso 1 1 calc R . .
C50 C -0.0778(2) 0.2027(3) -0.0150(2) 0.0406(11) Uani 1 1 d D . .
H50A H -0.0871 0.2199 -0.0575 0.061 Uiso 1 1 calc R . .
H50B H -0.0743 0.2587 0.0096 0.061 Uiso 1 1 calc R . .
H50C H -0.1155 0.1640 -0.0102 0.061 Uiso 1 1 calc R . .
C51 C 0.1406(3) 0.2786(3) 0.1161(2) 0.0447(12) Uani 1 1 d . . .
C52 C 0.0834(3) 0.3306(3) 0.0804(3) 0.0445(12) Uani 1 1 d . . .
C53 C 0.0906(3) 0.3408(3) 0.0217(2) 0.0414(11) Uani 1 1 d . . .
C54 C 0.1525(2) 0.2944(3) 0.0205(2) 0.0398(11) Uani 1 1 d . . .
C55 C 0.1836(2) 0.2561(3) 0.0780(2) 0.0394(11) Uani 1 1 d . . .
C56 C 0.2512(3) 0.2053(4) 0.0982(3) 0.0571(15) Uani 1 1 d . . .
H56A H 0.2603 0.1865 0.1404 0.086 Uiso 1 1 calc R . .
H56B H 0.2885 0.2459 0.0944 0.086 Uiso 1 1 calc R . .
H56C H 0.2489 0.1505 0.0729 0.086 Uiso 1 1 calc R . .
C57 C 0.1553(4) 0.2548(4) 0.1813(3) 0.0626(16) Uani 1 1 d . . .
H57A H 0.1981 0.2188 0.1946 0.094 Uiso 1 1 calc R . .
H57B H 0.1169 0.2184 0.1871 0.094 Uiso 1 1 calc R . .
H57C H 0.1605 0.3117 0.2052 0.094 Uiso 1 1 calc R . .
C58 C 0.0271(3) 0.3721(4) 0.1020(3) 0.0624(17) Uani 1 1 d . . .
H58A H -0.0061 0.4039 0.0684 0.094 Uiso 1 1 calc R . .
H58B H 0.0472 0.4163 0.1344 0.094 Uiso 1 1 calc R . .
H58C H 0.0033 0.3231 0.1173 0.094 Uiso 1 1 calc R . .
C59 C 0.0435(3) 0.3937(4) -0.0302(3) 0.0545(14) Uani 1 1 d . . .
H59A H 0.0608 0.3891 -0.0654 0.082 Uiso 1 1 calc R . .
H59B H 0.0423 0.4587 -0.0188 0.082 Uiso 1 1 calc R . .
H59C H -0.0032 0.3677 -0.0402 0.082 Uiso 1 1 calc R . .
C60 C 0.1811(3) 0.2908(4) -0.0323(3) 0.0500(13) Uani 1 1 d . . .
H60A H 0.1492 0.3222 -0.0670 0.075 Uiso 1 1 calc R . .
H60B H 0.1865 0.2263 -0.0428 0.075 Uiso 1 1 calc R . .
H60C H 0.2262 0.3217 -0.0217 0.075 Uiso 1 1 calc R . .
Co2A Co 0.6041(2) 0.1622(3) 0.7613(2) 0.0552(8) Uani 0.633(4) 1 d P B 3
C71A C 0.7005(6) 0.1991(9) 0.7496(5) 0.094(4) Uani 0.633(4) 1 d PDU B 3
C72A C 0.6456(7) 0.2417(9) 0.7049(5) 0.105(4) Uani 0.633(4) 1 d PDU B 3
C73A C 0.6032(7) 0.2919(9) 0.7334(6) 0.118(4) Uani 0.633(4) 1 d PDU B 3
C74A C 0.6400(5) 0.2862(6) 0.7992(5) 0.083(3) Uani 0.633(4) 1 d PDU B 3
C75A C 0.6978(6) 0.2293(7) 0.8049(5) 0.083(3) Uani 0.633(4) 1 d PDU B 3
C76A C 0.7550(7) 0.1342(11) 0.7388(8) 0.146(7) Uani 0.633(4) 1 d PDU B 3
H76A H 0.7443 0.1212 0.6956 0.218 Uiso 0.633(4) 1 calc PR B 3
H76B H 0.7551 0.0764 0.7608 0.218 Uiso 0.633(4) 1 calc PR B 3
H76C H 0.8006 0.1634 0.7532 0.218 Uiso 0.633(4) 1 calc PR B 3
C77A C 0.6354(10) 0.2220(14) 0.6394(6) 0.138(7) Uani 0.633(4) 1 d PDU B 3
H77A H 0.6735 0.1834 0.6352 0.207 Uiso 0.633(4) 1 calc PR B 3
H77B H 0.6346 0.2802 0.6177 0.207 Uiso 0.633(4) 1 calc PR B 3
H77C H 0.5915 0.1894 0.6226 0.207 Uiso 0.633(4) 1 calc PR B 3
C78A C 0.5416(7) 0.3416(12) 0.6949(10) 0.175(8) Uani 0.633(4) 1 d PDU B 3
H78A H 0.5182 0.3735 0.7206 0.262 Uiso 0.633(4) 1 calc PR B 3
H78B H 0.5098 0.2973 0.6689 0.262 Uiso 0.633(4) 1 calc PR B 3
H78C H 0.5563 0.3869 0.6698 0.262 Uiso 0.633(4) 1 calc PR B 3
C79A C 0.6216(9) 0.3363(13) 0.8488(9) 0.143(9) Uani 0.633(4) 1 d PDU B 3
H79A H 0.5785 0.3707 0.8319 0.214 Uiso 0.633(4) 1 calc PR B 3
H79B H 0.6588 0.3795 0.8683 0.214 Uiso 0.633(4) 1 calc PR B 3
H79C H 0.6155 0.2917 0.8786 0.214 Uiso 0.633(4) 1 calc PR B 3
C80A C 0.7515(6) 0.2031(10) 0.8623(6) 0.095(4) Uani 0.633(4) 1 d PDU B 3
H80A H 0.7411 0.2332 0.8965 0.143 Uiso 0.633(4) 1 calc PR B 3
H80B H 0.7971 0.2230 0.8605 0.143 Uiso 0.633(4) 1 calc PR B 3
H80C H 0.7514 0.1360 0.8675 0.143 Uiso 0.633(4) 1 calc PR B 3
C81A C 0.5533(4) 0.0536(6) 0.7119(4) 0.055(2) Uani 0.633(4) 1 d PDU B 3
C82A C 0.6063(6) 0.0213(8) 0.7639(4) 0.057(3) Uani 0.633(4) 1 d PDU B 3
C83A C 0.5944(4) 0.0567(5) 0.8165(3) 0.0504(19) Uani 0.633(4) 1 d PDU B 3
C84A C 0.5315(4) 0.1094(7) 0.7973(4) 0.065(3) Uani 0.633(4) 1 d PDU B 3
C85A C 0.5070(4) 0.1068(7) 0.7325(4) 0.071(3) Uani 0.633(4) 1 d PDU B 3
C86A C 0.5460(9) 0.0265(11) 0.6480(5) 0.091(5) Uani 0.633(4) 1 d PDU B 3
H86A H 0.5858 -0.0113 0.6467 0.137 Uiso 0.633(4) 1 calc PR B 3
H86B H 0.5443 0.0821 0.6235 0.137 Uiso 0.633(4) 1 calc PR B 3
H86C H 0.5034 -0.0091 0.6318 0.137 Uiso 0.633(4) 1 calc PR B 3
C87A C 0.6645(7) -0.0423(10) 0.7632(6) 0.115(5) Uani 0.633(4) 1 d PDU B 3
H87A H 0.6633 -0.0547 0.7213 0.173 Uiso 0.633(4) 1 calc PR B 3
H87B H 0.6596 -0.1005 0.7832 0.173 Uiso 0.633(4) 1 calc PR B 3
H87C H 0.7087 -0.0133 0.7847 0.173 Uiso 0.633(4) 1 calc PR B 3
C88A C 0.6360(6) 0.0356(8) 0.8804(4) 0.077(3) Uani 0.633(4) 1 d PDU B 3
H88A H 0.6155 0.0676 0.9084 0.115 Uiso 0.633(4) 1 calc PR B 3
H88B H 0.6837 0.0567 0.8872 0.115 Uiso 0.633(4) 1 calc PR B 3
H88C H 0.6357 -0.0311 0.8874 0.115 Uiso 0.633(4) 1 calc PR B 3
C89A C 0.4980(9) 0.1534(13) 0.8406(9) 0.114(7) Uani 0.633(4) 1 d PDU B 3
H89A H 0.4557 0.1854 0.8178 0.171 Uiso 0.633(4) 1 calc PR B 3
H89B H 0.5300 0.1979 0.8662 0.171 Uiso 0.633(4) 1 calc PR B 3
H89C H 0.4865 0.1056 0.8660 0.171 Uiso 0.633(4) 1 calc PR B 3
C90A C 0.4410(6) 0.1499(13) 0.6937(9) 0.136(7) Uani 0.633(4) 1 d PDU B 3
H90A H 0.4184 0.1837 0.7193 0.203 Uiso 0.633(4) 1 calc PR B 3
H90B H 0.4100 0.1014 0.6716 0.203 Uiso 0.633(4) 1 calc PR B 3
H90C H 0.4517 0.1926 0.6649 0.203 Uiso 0.633(4) 1 calc PR B 3
Co2B Co 0.5845(3) 0.1820(5) 0.7580(4) 0.0486(12) Uani 0.367(4) 1 d P B 4
C71B C 0.5653(8) 0.2739(10) 0.8199(6) 0.066(4) Uani 0.367(4) 1 d PDU B 4
C72B C 0.5208(9) 0.1951(10) 0.8132(6) 0.066(4) Uani 0.367(4) 1 d PDU B 4
C73B C 0.4799(7) 0.1894(10) 0.7517(6) 0.061(4) Uani 0.367(4) 1 d PDU B 4
C74B C 0.4985(7) 0.2675(11) 0.7206(6) 0.070(4) Uani 0.367(4) 1 d PDU B 4
C75B C 0.5552(8) 0.3145(10) 0.7629(6) 0.068(4) Uani 0.367(4) 1 d PDU B 4
C76B C 0.6229(17) 0.304(2) 0.8758(10) 0.147(16) Uani 0.367(4) 1 d PDU B 4
H76D H 0.6216 0.2652 0.9103 0.220 Uiso 0.367(4) 1 calc PR B 4
H76E H 0.6163 0.3685 0.8848 0.220 Uiso 0.367(4) 1 calc PR B 4
H76F H 0.6678 0.2963 0.8682 0.220 Uiso 0.367(4) 1 calc PR B 4
C77B C 0.5190(15) 0.128(2) 0.8624(12) 0.104(12) Uani 0.367(4) 1 d PDU B 4
H77D H 0.5509 0.1484 0.9009 0.156 Uiso 0.367(4) 1 calc PR B 4
H77E H 0.5329 0.0664 0.8524 0.156 Uiso 0.367(4) 1 calc PR B 4
H77F H 0.4720 0.1247 0.8660 0.156 Uiso 0.367(4) 1 calc PR B 4
C78B C 0.4235(10) 0.1197(17) 0.7254(12) 0.104(9) Uani 0.367(4) 1 d PDU B 4
H78D H 0.4045 0.1301 0.6818 0.156 Uiso 0.367(4) 1 calc PR B 4
H78E H 0.3867 0.1265 0.7447 0.156 Uiso 0.367(4) 1 calc PR B 4
H78F H 0.4428 0.0572 0.7326 0.156 Uiso 0.367(4) 1 calc PR B 4
C79B C 0.4687(13) 0.2875(16) 0.6542(7) 0.108(8) Uani 0.367(4) 1 d PDU B 4
H79D H 0.4307 0.2446 0.6365 0.162 Uiso 0.367(4) 1 calc PR B 4
H79E H 0.5048 0.2800 0.6341 0.162 Uiso 0.367(4) 1 calc PR B 4
H79F H 0.4513 0.3510 0.6487 0.162 Uiso 0.367(4) 1 calc PR B 4
C80B C 0.5834(14) 0.4052(16) 0.7482(17) 0.175(8) Uani 0.367(4) 1 d PDU B 4
H80D H 0.5679 0.4151 0.7045 0.262 Uiso 0.367(4) 1 calc PR B 4
H80E H 0.6340 0.4038 0.7624 0.262 Uiso 0.367(4) 1 calc PR B 4
H80F H 0.5665 0.4556 0.7684 0.262 Uiso 0.367(4) 1 calc PR B 4
C81B C 0.6489(8) 0.1822(12) 0.7083(7) 0.080(5) Uani 0.367(4) 1 d PDU B 4
C82B C 0.6048(7) 0.1033(11) 0.6926(6) 0.071(4) Uani 0.367(4) 1 d PDU B 4
C83B C 0.6095(11) 0.0497(12) 0.7446(7) 0.071(5) Uani 0.367(4) 1 d PDU B 4
C84B C 0.6613(9) 0.0929(12) 0.7944(7) 0.091(5) Uani 0.367(4) 1 d PDU B 4
C85B C 0.6848(8) 0.1735(14) 0.7709(8) 0.090(6) Uani 0.367(4) 1 d PDU B 4
C86B C 0.6702(10) 0.2466(16) 0.6664(11) 0.084(7) Uani 0.367(4) 1 d PDU B 4
H86D H 0.7035 0.2916 0.6901 0.126 Uiso 0.367(4) 1 calc PR B 4
H86E H 0.6295 0.2792 0.6412 0.126 Uiso 0.367(4) 1 calc PR B 4
H86F H 0.6917 0.2113 0.6406 0.126 Uiso 0.367(4) 1 calc PR B 4
C87B C 0.5554(14) 0.081(2) 0.6315(9) 0.116(11) Uani 0.367(4) 1 d PDU B 4
H87D H 0.5610 0.1266 0.6019 0.173 Uiso 0.367(4) 1 calc PR B 4
H87E H 0.5078 0.0834 0.6337 0.173 Uiso 0.367(4) 1 calc PR B 4
H87F H 0.5653 0.0193 0.6191 0.173 Uiso 0.367(4) 1 calc PR B 4
C88B C 0.5700(13) -0.0390(12) 0.7433(13) 0.113(9) Uani 0.367(4) 1 d PDU B 4
H88D H 0.5813 -0.0647 0.7842 0.169 Uiso 0.367(4) 1 calc PR B 4
H88E H 0.5827 -0.0833 0.7165 0.169 Uiso 0.367(4) 1 calc PR B 4
H88F H 0.5202 -0.0265 0.7285 0.169 Uiso 0.367(4) 1 calc PR B 4
C89B C 0.6828(14) 0.051(2) 0.8566(9) 0.133(10) Uani 0.367(4) 1 d PDU B 4
H89D H 0.6557 -0.0051 0.8568 0.199 Uiso 0.367(4) 1 calc PR B 4
H89E H 0.6747 0.0954 0.8857 0.199 Uiso 0.367(4) 1 calc PR B 4
H89F H 0.7321 0.0352 0.8678 0.199 Uiso 0.367(4) 1 calc PR B 4
C90B C 0.7515(9) 0.2240(17) 0.8006(11) 0.108(9) Uani 0.367(4) 1 d PDU B 4
H90D H 0.7668 0.2095 0.8439 0.162 Uiso 0.367(4) 1 calc PR B 4
H90E H 0.7439 0.2907 0.7952 0.162 Uiso 0.367(4) 1 calc PR B 4
H90F H 0.7870 0.2046 0.7821 0.162 Uiso 0.367(4) 1 calc PR B 4

loop_
_atom_site_aniso_label
_atom_site_aniso_U_11
_atom_site_aniso_U_22
_atom_site_aniso_U_33
_atom_site_aniso_U_23
_atom_site_aniso_U_13
_atom_site_aniso_U_12
Fe1 0.0342(4) 0.0476(4) 0.0374(4) 0.0033(3) 0.0114(3) 0.0018(3)
Fe2 0.0376(4) 0.0662(5) 0.0460(5) 0.0127(4) 0.0101(4) 0.0067(4)
N1 0.037(2) 0.044(2) 0.042(2) 0.0042(19) 0.0169(19) 0.0028(18)
N2 0.040(2) 0.049(2) 0.037(2) 0.0054(19) 0.0132(19) 0.0022(19)
N3 0.037(2) 0.048(2) 0.037(2) 0.0004(19) 0.0093(19) -0.0032(18)
N4 0.042(2) 0.041(2) 0.049(3) 0.003(2) 0.018(2) -0.0017(18)
S1 0.0351(7) 0.0737(10) 0.0595(9) 0.0087(8) 0.0126(7) -0.0019(7)
S2 0.0381(7) 0.0508(7) 0.0401(7) 0.0048(6) 0.0115(6) 0.0000(5)
C1 0.038(3) 0.040(3) 0.040(3) 0.006(2) 0.015(2) 0.002(2)
C2 0.033(3) 0.057(3) 0.033(3) -0.004(2) 0.011(2) 0.001(2)
C3 0.036(3) 0.052(3) 0.045(3) -0.005(2) 0.014(2) 0.000(2)
C4 0.046(3) 0.058(3) 0.052(3) -0.011(3) 0.017(3) -0.011(3)
C5 0.032(3) 0.086(4) 0.052(4) -0.011(3) 0.013(3) -0.007(3)
C6 0.033(3) 0.081(4) 0.047(3) -0.002(3) 0.011(2) 0.006(3)
C7 0.043(3) 0.055(3) 0.035(3) 0.001(2) 0.011(2) 0.005(2)
C8 0.032(2) 0.045(3) 0.038(3) 0.006(2) 0.012(2) -0.001(2)
C9 0.038(3) 0.045(3) 0.039(3) 0.003(2) 0.014(2) -0.004(2)
C10 0.038(3) 0.042(3) 0.050(3) 0.000(2) 0.016(2) -0.003(2)
C11 0.046(3) 0.046(3) 0.053(3) -0.005(3) 0.025(3) -0.002(2)
C12 0.057(3) 0.050(3) 0.044(3) -0.001(3) 0.025(3) -0.008(3)
C13 0.051(3) 0.048(3) 0.040(3) 0.001(2) 0.016(3) -0.004(2)
C14 0.039(3) 0.045(3) 0.036(3) 0.001(2) 0.015(2) -0.006(2)
C15 0.035(3) 0.039(2) 0.043(3) 0.000(2) 0.017(2) -0.004(2)
C16 0.034(3) 0.046(3) 0.042(3) -0.004(2) 0.014(2) -0.012(2)
C17 0.036(3) 0.061(3) 0.045(3) -0.004(3) 0.014(2) -0.006(2)
C18 0.039(3) 0.072(4) 0.048(3) -0.009(3) 0.012(3) -0.006(3)
C19 0.049(3) 0.067(4) 0.059(4) -0.018(3) 0.021(3) -0.011(3)
C20 0.050(3) 0.053(3) 0.062(4) -0.011(3) 0.026(3) -0.009(3)
C21 0.036(3) 0.048(3) 0.051(3) -0.002(2) 0.023(3) -0.008(2)
S3A 0.046(3) 0.060(4) 0.055(6) 0.009(4) 0.015(4) 0.016(3)
S4A 0.050(3) 0.088(9) 0.041(4) 0.001(5) 0.012(3) 0.006(4)
C22A 0.031(8) 0.069(12) 0.059(11) 0.017(10) 0.017(7) 0.013(8)
C23A 0.044(10) 0.081(14) 0.104(16) 0.023(12) 0.005(11) -0.004(9)
C24A 0.046(10) 0.098(16) 0.104(19) 0.029(14) 0.007(12) -0.009(11)
C25A 0.049(11) 0.098(15) 0.084(16) 0.017(13) 0.027(12) -0.017(11)
C26A 0.060(11) 0.066(12) 0.060(12) 0.018(10) 0.024(10) 0.002(9)
C27A 0.042(7) 0.063(9) 0.050(10) 0.017(7) 0.024(7) 0.017(6)
C28A 0.047(7) 0.068(9) 0.041(10) 0.026(8) 0.011(6) 0.013(6)
C29A 0.047(6) 0.091(11) 0.043(12) 0.024(8) 0.024(7) 0.013(6)
C30A 0.048(8) 0.124(14) 0.051(13) 0.011(10) 0.014(8) 0.009(7)
C31A 0.047(7) 0.114(13) 0.055(16) 0.006(12) 0.010(8) -0.011(9)
C32A 0.048(8) 0.088(11) 0.029(11) 0.011(8) 0.009(7) -0.006(7)
C33A 0.040(7) 0.073(11) 0.031(12) 0.021(10) 0.006(6) 0.009(6)
S3B 0.069(4) 0.080(6) 0.053(5) 0.007(4) 0.023(3) 0.027(3)
S4B 0.045(3) 0.062(5) 0.041(4) 0.002(3) 0.011(2) -0.008(3)
C22B 0.042(7) 0.062(8) 0.058(8) -0.005(7) 0.026(6) 0.019(5)
C23B 0.040(8) 0.079(9) 0.066(9) -0.013(6) 0.020(7) 0.013(6)
C24B 0.049(12) 0.076(8) 0.094(13) -0.014(8) 0.039(10) -0.009(8)
C25B 0.073(14) 0.062(9) 0.080(12) 0.018(8) 0.038(10) 0.014(7)
C26B 0.048(9) 0.079(11) 0.060(10) 0.010(8) 0.023(8) 0.009(7)
C27B 0.032(6) 0.073(9) 0.060(9) 0.007(7) 0.024(5) 0.007(6)
C28B 0.033(5) 0.087(10) 0.062(12) 0.024(9) 0.016(6) 0.002(6)
C29B 0.038(6) 0.130(12) 0.054(13) 0.018(10) 0.015(7) 0.005(7)
C30B 0.036(7) 0.163(17) 0.083(19) 0.030(15) 0.013(8) -0.012(8)
C31B 0.056(7) 0.151(16) 0.058(15) 0.023(12) 0.006(8) -0.036(10)
C32B 0.057(7) 0.115(12) 0.051(14) 0.005(9) 0.010(8) -0.032(8)
C33B 0.047(7) 0.080(10) 0.049(14) 0.015(9) 0.014(7) -0.016(6)
Co1 0.0302(3) 0.0346(3) 0.0316(3) -0.0022(3) 0.0095(3) 0.0014(3)
C41 0.033(2) 0.032(2) 0.036(3) -0.0027(19) 0.012(2) 0.0040(18)
C42 0.032(2) 0.040(3) 0.038(3) -0.002(2) 0.009(2) 0.005(2)
C43 0.033(2) 0.033(2) 0.038(3) -0.001(2) 0.016(2) 0.0033(19)
C44 0.036(2) 0.035(2) 0.036(3) -0.004(2) 0.010(2) -0.001(2)
C45 0.031(2) 0.035(2) 0.036(3) 0.000(2) 0.009(2) 0.0032(19)
C46 0.043(3) 0.044(3) 0.041(3) -0.001(2) 0.018(2) 0.002(2)
C47 0.035(3) 0.046(3) 0.049(3) 0.006(2) 0.006(2) 0.008(2)
C48 0.041(3) 0.046(3) 0.052(3) -0.008(2) 0.022(3) 0.002(2)
C49 0.047(3) 0.050(3) 0.035(3) -0.004(2) 0.010(2) -0.007(2)
C50 0.034(2) 0.048(3) 0.037(3) 0.001(2) 0.006(2) 0.006(2)
C51 0.052(3) 0.039(3) 0.040(3) -0.007(2) 0.009(3) -0.011(2)
C52 0.045(3) 0.036(2) 0.055(3) -0.012(2) 0.019(3) -0.007(2)
C53 0.037(3) 0.037(3) 0.046(3) -0.003(2) 0.006(2) -0.001(2)
C54 0.036(3) 0.042(3) 0.041(3) -0.004(2) 0.011(2) 0.000(2)
C55 0.032(2) 0.038(3) 0.045(3) -0.004(2) 0.007(2) 0.001(2)
C56 0.034(3) 0.055(3) 0.071(4) 0.001(3) -0.001(3) 0.003(2)
C57 0.081(4) 0.062(4) 0.041(3) -0.010(3) 0.012(3) -0.021(3)
C58 0.071(4) 0.045(3) 0.088(5) -0.012(3) 0.051(4) -0.003(3)
C59 0.048(3) 0.043(3) 0.064(4) 0.006(3) 0.004(3) 0.001(2)
C60 0.051(3) 0.055(3) 0.051(3) -0.004(3) 0.025(3) -0.009(3)
Co2A 0.049(2) 0.066(2) 0.0494(11) 0.0003(14) 0.0134(16) -0.0208(13)
C71A 0.062(7) 0.142(10) 0.086(8) 0.018(7) 0.033(6) -0.038(6)
C72A 0.092(9) 0.125(11) 0.091(6) 0.054(7) 0.020(6) -0.049(7)
C73A 0.101(8) 0.091(9) 0.151(10) 0.047(8) 0.020(7) -0.026(6)
C74A 0.071(6) 0.048(6) 0.122(8) 0.013(5) 0.016(6) -0.022(4)
C75A 0.080(7) 0.066(7) 0.095(6) -0.018(6) 0.015(5) -0.032(5)
C76A 0.112(11) 0.186(16) 0.174(17) -0.059(14) 0.097(13) -0.055(10)
C77A 0.125(15) 0.195(19) 0.117(11) 0.039(12) 0.070(12) -0.048(14)
C78A 0.099(10) 0.113(11) 0.31(2) 0.098(13) 0.053(11) -0.011(8)
C79A 0.093(11) 0.079(11) 0.25(2) -0.057(15) 0.032(13) 0.022(8)
C80A 0.063(7) 0.116(10) 0.100(9) -0.016(8) 0.013(6) -0.018(7)
C81A 0.043(5) 0.069(6) 0.049(4) -0.004(4) 0.008(4) -0.016(4)
C82A 0.058(6) 0.064(8) 0.049(5) -0.004(5) 0.018(5) 0.005(5)
C83A 0.060(5) 0.048(5) 0.049(4) -0.009(4) 0.024(4) -0.016(4)
C84A 0.046(5) 0.070(6) 0.087(6) -0.029(5) 0.031(5) -0.016(4)
C85A 0.036(4) 0.074(6) 0.092(6) -0.016(5) 0.006(4) -0.009(4)
C86A 0.098(11) 0.109(12) 0.054(7) -0.024(7) 0.002(7) -0.005(9)
C87A 0.102(10) 0.130(11) 0.089(10) -0.027(9) -0.010(8) 0.065(9)
C88A 0.102(9) 0.075(7) 0.049(5) -0.005(5) 0.016(6) -0.015(6)
C89A 0.085(12) 0.138(14) 0.155(17) -0.046(12) 0.093(13) -0.024(11)
C90A 0.039(7) 0.164(17) 0.168(18) -0.013(14) -0.025(9) 0.003(8)
Co2B 0.038(3) 0.048(2) 0.061(2) -0.0063(17) 0.016(2) -0.0077(17)
C71B 0.062(9) 0.071(10) 0.066(8) -0.006(7) 0.019(7) -0.011(7)
C72B 0.067(10) 0.071(10) 0.065(8) 0.000(7) 0.029(8) -0.011(8)
C73B 0.050(8) 0.074(9) 0.067(8) -0.014(7) 0.030(7) -0.009(7)
C74B 0.050(9) 0.094(11) 0.068(8) 0.010(8) 0.022(7) 0.000(8)
C75B 0.085(11) 0.066(9) 0.067(9) -0.005(7) 0.044(8) -0.020(8)
C76B 0.25(3) 0.09(2) 0.066(15) -0.041(15) -0.021(16) -0.04(2)
C77B 0.083(18) 0.16(2) 0.085(16) 0.073(16) 0.045(14) 0.062(16)
C78B 0.039(11) 0.14(2) 0.13(2) -0.011(17) 0.012(12) -0.022(11)
C79B 0.13(2) 0.107(17) 0.069(10) 0.008(12) 0.010(14) 0.041(16)
C80B 0.099(10) 0.113(11) 0.31(2) 0.098(13) 0.053(11) -0.011(8)
C81B 0.048(10) 0.110(12) 0.103(11) 0.006(9) 0.054(9) -0.021(9)
C82B 0.055(9) 0.097(11) 0.075(8) -0.018(8) 0.042(7) -0.018(8)
C83B 0.083(12) 0.052(10) 0.097(13) -0.012(8) 0.054(11) 0.004(8)
C84B 0.061(11) 0.116(14) 0.092(10) 0.014(9) 0.016(9) 0.029(9)
C85B 0.021(8) 0.128(14) 0.117(13) -0.025(11) 0.015(9) -0.017(8)
C86B 0.041(11) 0.104(17) 0.12(2) 0.040(14) 0.046(12) 0.000(10)
C87B 0.088(16) 0.16(3) 0.099(17) -0.06(2) 0.032(12) -0.01(2)
C88B 0.123(19) 0.053(11) 0.18(3) -0.023(14) 0.069(19) -0.017(11)
C89B 0.112(19) 0.19(3) 0.103(16) 0.037(17) 0.037(17) 0.078(19)
C90B 0.029(9) 0.16(2) 0.11(2) 0.024(16) -0.018(11) -0.039(11)

loop_
_atom_type_symbol
_atom_type_description
_atom_type_scat_dispersion_real
_atom_type_scat_dispersion_imag
_atom_type_scat_source
C C 0.0033 0.0016 'International Tables Vol C Tables 4.2.6.8 and 6.1.1.4'
H H 0.0000 0.0000 'International Tables Vol C Tables 4.2.6.8 and 6.1.1.4'
N N 0.0061 0.0033 'International Tables Vol C Tables 4.2.6.8 and 6.1.1.4'
S S 0.1246 0.1234 'International Tables Vol C Tables 4.2.6.8 and 6.1.1.4'
Co Co 0.3494 0.9721 'International Tables Vol C Tables 4.2.6.8 and 6.1.1.4'
Fe Fe 0.3463 0.8444 'International Tables Vol C Tables 4.2.6.8 and 6.1.1.4'

loop_
_geom_angle_atom_site_label_1
_geom_angle_atom_site_label_2
_geom_angle_atom_site_label_3
_geom_angle
N3 Fe1 N1 91.65(16)
N3 Fe1 S1 115.54(13)
N1 Fe1 S1 112.15(12)
N3 Fe1 S2 112.11(12)
N1 Fe1 S2 120.77(13)
S1 Fe1 S2 104.88(6)
N3 Fe1 Fe2 129.75(12)
N1 Fe1 Fe2 138.49(12)
S1 Fe1 Fe2 52.41(5)
S2 Fe1 Fe2 52.50(4)
S3B Fe2 S1 109.8(4)
S3B Fe2 S2 115.8(5)
S1 Fe2 S2 104.57(6)
S3B Fe2 S4A 98.2(6)
S1 Fe2 S4A 116.3(7)
S2 Fe2 S4A 112.6(4)
S3B Fe2 S4B 106.8(5)
S1 Fe2 S4B 110.1(4)
S2 Fe2 S4B 109.8(4)
S1 Fe2 S3A 108.5(4)
S2 Fe2 S3A 112.2(5)
S4A Fe2 S3A 102.8(6)
S4B Fe2 S3A 111.5(5)
S3B Fe2 Fe1 130.9(5)
S1 Fe2 Fe1 52.14(4)
S2 Fe2 Fe1 52.47(4)
S4A Fe2 Fe1 130.9(6)
S4B Fe2 Fe1 122.1(5)
S3A Fe2 Fe1 126.3(5)
C8 N1 C9 102.8(4)
C8 N1 Fe1 126.8(3)
C9 N1 Fe1 129.9(3)
C8 N2 C14 103.3(4)
C15 N3 C16 103.2(4)
C15 N3 Fe1 127.3(3)
C16 N3 Fe1 127.6(3)
C15 N4 C21 102.7(4)
Fe1 S1 Fe2 75.45(5)
Fe1 S2 Fe2 75.03(5)
C15 C1 C8 115.2(4)
C15 C1 C2 112.2(4)
C8 C1 C2 111.3(4)
C7 C2 C3 119.5(5)
C7 C2 C1 119.2(5)
C3 C2 C1 121.3(4)
C2 C3 C4 120.1(5)
C5 C4 C3 120.0(5)
C4 C5 C6 120.0(5)
C5 C6 C7 119.9(5)
C2 C7 C6 120.5(5)
N2 C8 N1 116.7(4)
N2 C8 C1 120.0(4)
N1 C8 C1 123.3(4)
C10 C9 N1 131.2(5)
C10 C9 C14 121.6(5)
N1 C9 C14 107.2(4)
C11 C10 C9 116.9(5)
C10 C11 C12 121.6(5)
C13 C12 C11 121.3(5)
C12 C13 C14 118.0(5)
N2 C14 C13 129.5(5)
N2 C14 C9 110.0(4)
C13 C14 C9 120.5(5)
N4 C15 N3 116.6(5)
N4 C15 C1 120.7(4)
N3 C15 C1 122.7(4)
N3 C16 C17 130.2(5)
N3 C16 C21 107.7(5)
C17 C16 C21 122.1(5)
C18 C17 C16 116.9(5)
C17 C18 C19 121.7(6)
C20 C19 C18 122.1(6)
C19 C20 C21 116.5(5)
N4 C21 C16 109.8(4)
N4 C21 C20 129.5(5)
C16 C21 C20 120.7(5)
C22A S3A Fe2 102.1(12)
C33A S4A Fe2 102.4(14)
C23A C22A C27A 120.0(12)
C23A C22A S3A 117.7(12)
C27A C22A S3A 122.3(12)
C24A C23A C22A 120.3(16)
C25A C24A C23A 119.8(16)
C24A C25A C26A 120.4(15)
C25A C26A C27A 121.4(15)
C26A C27A C22A 118.0(13)
C26A C27A C28A 118.5(13)
C22A C27A C28A 123.5(12)
C33A C28A C29A 120.3(12)
C33A C28A C27A 123.7(12)
C29A C28A C27A 116.0(14)
C30A C29A C28A 119.7(15)
C31A C30A C29A 120.1(14)
C30A C31A C32A 120.2(15)
C31A C32A C33A 120.6(15)
C28A C33A C32A 119.0(12)
C28A C33A S4A 122.6(12)
C32A C33A S4A 118.4(13)
C22B S3B Fe2 101.8(10)
C33B S4B Fe2 99.4(13)
C27B C22B C23B 118.6(11)
C27B C22B S3B 121.5(11)
C23B C22B S3B 119.7(12)
C24B C23B C22B 120.8(13)
C25B C24B C23B 119.9(13)
C24B C25B C26B 120.5(12)
C25B C26B C27B 120.9(13)
C22B C27B C26B 119.1(11)
C22B C27B C28B 124.4(12)
C26B C27B C28B 116.2(12)
C33B C28B C29B 120.0(12)
C33B C28B C27B 123.6(10)
C29B C28B C27B 116.2(13)
C30B C29B C28B 118.4(15)
C31B C30B C29B 121.4(14)
C30B C31B C32B 119.3(14)
C31B C32B C33B 120.6(15)
C28B C33B C32B 120.1(12)
C28B C33B S4B 121.8(10)
C32B C33B S4B 117.8(12)
C41 Co1 C43 69.14(16)
C41 Co1 C45 40.56(17)
C43 Co1 C45 69.09(17)
C41 Co1 C42 41.25(16)
C43 Co1 C42 40.78(17)
C45 Co1 C42 68.79(18)
C41 Co1 C44 69.05(18)
C43 Co1 C44 41.30(17)
C45 Co1 C44 41.10(16)
C42 Co1 C44 69.09(18)
C41 Co1 C55 140.3(2)
C43 Co1 C55 110.43(18)
C45 Co1 C55 178.90(19)
C42 Co1 C55 111.54(19)
C44 Co1 C55 137.91(18)
C41 Co1 C52 111.32(18)
C43 Co1 C52 179.0(2)
C45 Co1 C52 111.89(19)
C42 Co1 C52 139.0(2)
C44 Co1 C52 139.7(2)
C55 Co1 C52 68.60(19)
C41 Co1 C51 111.67(19)
C43 Co1 C51 138.4(2)
C45 Co1 C51 139.72(19)
C42 Co1 C51 111.1(2)
C44 Co1 C51 179.17(19)
C55 Co1 C51 41.3(2)
C52 Co1 C51 40.6(2)
C41 Co1 C54 179.31(19)
C43 Co1 C54 111.30(17)
C45 Co1 C54 138.97(19)
C42 Co1 C54 139.42(18)
C44 Co1 C54 110.88(19)
C55 Co1 C54 40.1(2)
C52 Co1 C54 68.26(19)
C51 Co1 C54 68.4(2)
C41 Co1 C53 138.67(18)
C43 Co1 C53 139.84(19)
C45 Co1 C53 111.56(18)
C42 Co1 C53 179.3(2)
C44 Co1 C53 111.6(2)
C55 Co1 C53 68.11(19)
C52 Co1 C53 40.4(2)
C51 Co1 C53 68.2(2)
C54 Co1 C53 40.66(19)
C45 C41 C42 108.1(4)
C45 C41 C46 126.8(4)
C42 C41 C46 125.1(4)
C45 C41 Co1 69.9(2)
C42 C41 Co1 69.6(2)
C46 C41 Co1 127.9(3)
C43 C42 C41 107.9(4)
C43 C42 C47 126.3(4)
C41 C42 C47 125.8(4)
C43 C42 Co1 69.4(3)
C41 C42 Co1 69.1(2)
C47 C42 Co1 127.4(3)
C42 C43 C44 108.1(3)
C42 C43 C48 126.0(4)
C44 C43 C48 125.9(4)
C42 C43 Co1 69.8(3)
C44 C43 Co1 69.5(2)
C48 C43 Co1 126.6(3)
C45 C44 C43 107.3(4)
C45 C44 C49 126.3(4)
C43 C44 C49 126.4(4)
C45 C44 Co1 69.4(3)
C43 C44 Co1 69.2(3)
C49 C44 Co1 126.9(3)
C41 C45 C44 108.6(4)
C41 C45 C50 125.7(4)
C44 C45 C50 125.7(4)
C41 C45 Co1 69.5(3)
C44 C45 Co1 69.5(2)
C50 C45 Co1 127.3(3)
C52 C51 C55 107.4(5)
C52 C51 C57 126.5(5)
C55 C51 C57 126.1(5)
C52 C51 Co1 69.7(3)
C55 C51 Co1 69.3(3)
C57 C51 Co1 128.1(4)
C53 C52 C51 108.3(4)
C53 C52 C58 125.6(5)
C51 C52 C58 126.0(5)
C53 C52 Co1 70.1(3)
C51 C52 Co1 69.7(3)
C58 C52 Co1 128.5(4)
C52 C53 C54 108.0(5)
C52 C53 C59 126.8(5)
C54 C53 C59 125.2(5)
C52 C53 Co1 69.5(3)
C54 C53 Co1 69.5(3)
C59 C53 Co1 128.1(4)
C55 C54 C53 108.4(4)
C55 C54 C60 125.9(4)
C53 C54 C60 125.6(5)
C55 C54 Co1 69.8(3)
C53 C54 Co1 69.9(3)
C60 C54 Co1 128.1(4)
C54 C55 C51 107.9(4)
C54 C55 C56 126.8(5)
C51 C55 C56 125.3(5)
C54 C55 Co1 70.0(3)
C51 C55 Co1 69.4(3)
C56 C55 Co1 128.5(4)
C73A Co2A C74A 43.5(4)
C73A Co2A C81A 126.3(5)
C74A Co2A C81A 168.6(5)
C73A Co2A C83A 157.0(5)
C74A Co2A C83A 118.6(5)
C81A Co2A C83A 69.3(4)
C73A Co2A C84A 123.4(5)
C74A Co2A C84A 111.3(5)
C81A Co2A C84A 68.6(4)
C83A Co2A C84A 41.3(3)
C73A Co2A C82A 162.4(6)
C74A Co2A C82A 150.1(5)
C81A Co2A C82A 41.2(3)
C83A Co2A C82A 40.3(3)
C84A Co2A C82A 68.0(4)
C73A Co2A C85A 110.4(5)
C74A Co2A C85A 132.3(4)
C81A Co2A C85A 40.2(3)
C83A Co2A C85A 69.5(4)
C84A Co2A C85A 41.2(3)
C82A Co2A C85A 68.2(4)
C73A Co2A C72A 40.8(4)
C74A Co2A C72A 68.1(5)
C81A Co2A C72A 107.6(5)
C83A Co2A C72A 159.0(5)
C84A Co2A C72A 158.6(5)
C82A Co2A C72A 124.0(6)
C85A Co2A C72A 122.4(5)
C73A Co2A C75A 68.9(5)
C74A Co2A C75A 39.6(3)
C81A Co2A C75A 149.3(4)
C83A Co2A C75A 106.5(4)
C84A Co2A C75A 129.2(5)
C82A Co2A C75A 116.0(5)
C85A Co2A C75A 168.9(5)
C72A Co2A C75A 64.9(5)
C73A Co2A C71A 68.9(5)
C74A Co2A C71A 66.9(5)
C81A Co2A C71A 117.0(5)
C83A Co2A C71A 122.1(5)
C84A Co2A C71A 161.7(5)
C82A Co2A C71A 104.1(5)
C85A Co2A C71A 153.0(5)
C72A Co2A C71A 39.3(4)
C75A Co2A C71A 37.9(4)
C75A C71A C72A 107.7(10)
C75A C71A C76A 125.4(11)
C72A C71A C76A 126.8(12)
C75A C71A Co2A 70.6(6)
C72A C71A Co2A 69.4(6)
C76A C71A Co2A 127.2(9)
C71A C72A C73A 109.6(10)
C71A C72A C77A 120.0(13)
C73A C72A C77A 130.1(12)
C71A C72A Co2A 71.2(6)
C73A C72A Co2A 65.5(7)
C77A C72A Co2A 124.5(10)
C72A C73A C78A 118.8(13)
C72A C73A C74A 104.9(9)
C78A C73A C74A 135.9(14)
C72A C73A Co2A 73.7(7)
C78A C73A Co2A 125.4(10)
C74A C73A Co2A 70.1(6)
C75A C74A C73A 106.3(9)
C75A C74A C79A 126.9(11)
C73A C74A C79A 126.7(11)
C75A C74A Co2A 72.9(6)
C73A C74A Co2A 66.4(6)
C79A C74A Co2A 128.4(10)
C71A C75A C74A 111.1(10)
C71A C75A C80A 122.1(10)
C74A C75A C80A 126.8(10)
C71A C75A Co2A 71.5(7)
C74A C75A Co2A 67.5(6)
C80A C75A Co2A 128.7(9)
C85A C81A C82A 107.6(7)
C85A C81A C86A 127.0(10)
C82A C81A C86A 125.2(10)
C85A C81A Co2A 70.2(5)
C82A C81A Co2A 69.6(6)
C86A C81A Co2A 130.1(8)
C83A C82A C81A 109.4(8)
C83A C82A C87A 124.7(9)
C81A C82A C87A 125.9(9)
C83A C82A Co2A 69.7(6)
C81A C82A Co2A 69.2(6)
C87A C82A Co2A 128.6(10)
C82A C83A C84A 106.8(7)
C82A C83A C88A 126.3(8)
C84A C83A C88A 126.7(8)
C82A C83A Co2A 70.0(6)
C84A C83A Co2A 69.4(5)
C88A C83A Co2A 129.8(7)
C85A C84A C83A 108.0(7)
C85A C84A C89A 128.5(11)
C83A C84A C89A 123.4(11)
C85A C84A Co2A 69.5(5)
C83A C84A Co2A 69.3(5)
C89A C84A Co2A 129.2(9)
C81A C85A C84A 108.1(7)
C81A C85A C90A 126.0(11)
C84A C85A C90A 125.9(10)
C81A C85A Co2A 69.6(5)
C84A C85A Co2A 69.3(5)
C90A C85A Co2A 129.0(10)
C85B Co2B C81B 42.3(5)
C85B Co2B C84B 42.1(5)
C81B Co2B C84B 71.6(7)
C85B Co2B C75B 111.0(8)
C81B Co2B C75B 106.6(8)
C84B Co2B C75B 142.3(8)
C85B Co2B C83B 70.8(8)
C81B Co2B C83B 71.1(7)
C84B Co2B C83B 42.2(5)
C75B Co2B C83B 174.6(8)
C85B Co2B C82B 69.6(7)
C81B Co2B C82B 41.7(5)
C84B Co2B C82B 69.6(6)
C75B Co2B C82B 134.5(8)
C83B Co2B C82B 40.7(5)
C85B Co2B C72B 135.5(8)
C81B Co2B C72B 174.1(8)
C84B Co2B C72B 110.2(8)
C75B Co2B C72B 68.5(6)
C83B Co2B C72B 114.1(8)
C82B Co2B C72B 144.1(7)
C85B Co2B C71B 109.3(8)
C81B Co2B C71B 133.8(8)
C84B Co2B C71B 113.7(8)
C75B Co2B C71B 40.1(4)
C83B Co2B C71B 144.8(8)
C82B Co2B C71B 174.2(7)
C72B Co2B C71B 40.4(4)
C85B Co2B C73B 175.5(8)
C81B Co2B C73B 142.2(8)
C84B Co2B C73B 135.1(8)
C75B Co2B C73B 69.3(6)
C83B Co2B C73B 109.4(8)
C82B Co2B C73B 113.6(7)
C72B Co2B C73B 40.1(4)
C71B Co2B C73B 67.8(5)
C85B Co2B C74B 142.3(8)
C81B Co2B C74B 111.4(8)
C84B Co2B C74B 175.5(8)
C75B Co2B C74B 40.8(5)
C83B Co2B C74B 134.9(8)
C82B Co2B C74B 110.3(8)
C72B Co2B C74B 67.1(6)
C71B Co2B C74B 66.8(6)
C73B Co2B C74B 40.6(4)
C75B C71B C72B 108.6(10)
C75B C71B C76B 122.8(15)
C72B C71B C76B 128.0(15)
C75B C71B Co2B 67.9(10)
C72B C71B Co2B 69.8(10)
C76B C71B Co2B 121.0(17)
C73B C72B C71B 108.5(10)
C73B C72B C77B 125.6(16)
C71B C72B C77B 125.9(16)
C73B C72B Co2B 70.3(9)
C71B C72B Co2B 69.9(10)
C77B C72B Co2B 124.4(16)
C72B C73B C74B 107.0(10)
C72B C73B C78B 126.2(14)
C74B C73B C78B 126.6(14)
C72B C73B Co2B 69.7(9)
C74B C73B Co2B 70.5(8)
C78B C73B Co2B 128.7(14)
C75B C74B C73B 107.6(10)
C75B C74B C79B 127.1(14)
C73B C74B C79B 125.0(14)
C75B C74B Co2B 66.6(9)
C73B C74B Co2B 68.9(9)
C79B C74B Co2B 124.6(14)
C71B C75B C74B 107.9(10)
C71B C75B C80B 128.1(16)
C74B C75B C80B 122.4(15)
C71B C75B Co2B 72.0(10)
C74B C75B Co2B 72.6(9)
C80B C75B Co2B 132.6(17)
C85B C81B C82B 106.4(11)
C85B C81B C86B 123.8(14)
C82B C81B C86B 127.6(15)
C85B C81B Co2B 68.4(10)
C82B C81B Co2B 71.2(8)
C86B C81B Co2B 138.0(15)
C83B C82B C81B 110.0(11)
C83B C82B C87B 122.9(14)
C81B C82B C87B 126.9(15)
C83B C82B Co2B 69.5(11)
C81B C82B Co2B 67.0(9)
C87B C82B Co2B 126.6(15)
C82B C83B C84B 107.0(11)
C82B C83B C88B 123.3(15)
C84B C83B C88B 129.5(15)
C82B C83B Co2B 69.8(10)
C84B C83B Co2B 68.0(10)
C88B C83B Co2B 130.7(17)
C85B C84B C83B 107.0(11)
C85B C84B C89B 131.3(16)
C83B C84B C89B 121.7(15)
C85B C84B Co2B 67.5(10)
C83B C84B Co2B 69.8(11)
C89B C84B Co2B 129.3(15)
C81B C85B C84B 109.5(11)
C81B C85B C90B 122.7(14)
C84B C85B C90B 125.1(14)
C81B C85B Co2B 69.2(9)
C84B C85B Co2B 70.4(10)
C90B C85B Co2B 141.5(18)

loop_
_geom_bond_atom_site_label_1
_geom_bond_atom_site_label_2
_geom_bond_distance
Fe1 N3 1.984(4)
Fe1 N1 1.988(4)
Fe1 S1 2.1914(15)
Fe1 S2 2.2053(14)
Fe1 Fe2 2.6866(10)
Fe2 S3B 2.17(2)
Fe2 S1 2.1996(17)
Fe2 S2 2.2063(15)
Fe2 S4A 2.22(2)
Fe2 S4B 2.368(16)
Fe2 S3A 2.44(2)
N1 C8 1.380(6)
N1 C9 1.393(6)
N2 C8 1.313(6)
N2 C14 1.384(6)
N3 C15 1.367(6)
N3 C16 1.386(6)
N4 C15 1.324(6)
N4 C21 1.392(7)
C1 C15 1.507(7)
C1 C8 1.511(6)
C1 C2 1.539(6)
C2 C7 1.379(7)
C2 C3 1.390(7)
C3 C4 1.391(7)
C4 C5 1.381(8)
C5 C6 1.383(9)
C6 C7 1.389(7)
C9 C10 1.393(7)
C9 C14 1.409(7)
C10 C11 1.389(7)
C11 C12 1.393(8)
C12 C13 1.385(7)
C13 C14 1.386(7)
C16 C17 1.390(7)
C16 C21 1.398(7)
C17 C18 1.374(8)
C18 C19 1.396(8)
C19 C20 1.383(9)
C20 C21 1.404(8)
S3A C22A 1.793(12)
S4A C33A 1.772(13)
C22A C23A 1.390(15)
C22A C27A 1.394(15)
C23A C24A 1.390(16)
C24A C25A 1.355(18)
C25A C26A 1.377(18)
C26A C27A 1.394(14)
C27A C28A 1.498(15)
C28A C33A 1.392(16)
C28A C29A 1.418(14)
C29A C30A 1.398(17)
C30A C31A 1.383(19)
C31A C32A 1.399(16)
C32A C33A 1.405(16)
S3B C22B 1.797(12)
S4B C33B 1.766(12)
C22B C27B 1.392(14)
C22B C23B 1.393(14)
C23B C24B 1.390(15)
C24B C25B 1.350(17)
C25B C26B 1.374(16)
C26B C27B 1.394(13)
C27B C28B 1.500(14)
C28B C33B 1.392(16)
C28B C29B 1.415(13)
C29B C30B 1.408(17)
C30B C31B 1.386(19)
C31B C32B 1.389(16)
C32B C33B 1.398(15)
Co1 C41 2.045(4)
Co1 C43 2.046(4)
Co1 C45 2.049(4)
Co1 C42 2.051(5)
Co1 C44 2.051(5)
Co1 C55 2.052(5)
Co1 C52 2.052(5)
Co1 C51 2.052(5)
Co1 C54 2.054(5)
Co1 C53 2.060(5)
C41 C45 1.419(6)
C41 C42 1.443(6)
C41 C46 1.502(6)
C42 C43 1.427(6)
C42 C47 1.496(6)
C43 C44 1.445(6)
C43 C48 1.506(6)
C44 C45 1.439(6)
C44 C49 1.494(6)
C45 C50 1.497(6)
C51 C52 1.424(8)
C51 C55 1.446(7)
C51 C57 1.493(8)
C52 C53 1.419(7)
C52 C58 1.497(7)
C53 C54 1.429(7)
C53 C59 1.505(7)
C54 C55 1.409(7)
C54 C60 1.501(7)
C55 C56 1.501(7)
Co2A C73A 1.984(13)
Co2A C74A 2.036(11)
Co2A C81A 2.036(10)
Co2A C83A 2.038(9)
Co2A C84A 2.041(10)
Co2A C82A 2.042(13)
Co2A C85A 2.044(10)
Co2A C72A 2.093(12)
Co2A C75A 2.106(12)
Co2A C71A 2.117(11)
C71A C75A 1.371(12)
C71A C72A 1.417(13)
C71A C76A 1.524(13)
C72A C73A 1.425(13)
C72A C77A 1.498(14)
C73A C78A 1.487(13)
C73A C74A 1.490(12)
C74A C75A 1.405(12)
C74A C79A 1.495(14)
C75A C80A 1.496(12)
C81A C85A 1.401(10)
C81A C82A 1.436(11)
C81A C86A 1.497(12)
C82A C83A 1.405(11)
C82A C87A 1.500(12)
C83A C84A 1.438(10)
C83A C88A 1.504(11)
C84A C85A 1.437(11)
C84A C89A 1.507(12)
C85A C90A 1.507(12)
Co2B C85B 1.966(18)
Co2B C81B 1.976(17)
Co2B C84B 2.004(18)
Co2B C75B 2.022(18)
Co2B C83B 2.03(2)
Co2B C82B 2.032(17)
Co2B C72B 2.074(19)
Co2B C71B 2.076(18)
Co2B C73B 2.082(15)
Co2B C74B 2.103(17)
C71B C75B 1.405(13)
C71B C72B 1.433(13)
C71B C76B 1.527(15)
C72B C73B 1.424(13)
C72B C77B 1.509(15)
C73B C74B 1.451(13)
C73B C78B 1.510(14)
C74B C75B 1.441(13)
C74B C79B 1.506(14)
C75B C80B 1.510(14)
C81B C85B 1.423(14)
C81B C82B 1.428(14)
C81B C86B 1.498(14)
C82B C83B 1.414(14)
C82B C87B 1.507(15)
C83B C84B 1.452(14)
C83B C88B 1.508(14)
C84B C85B 1.427(14)
C84B C89B 1.504(15)
C85B C90B 1.512(14)
